data_7112504
loop_
_publ_author_name
'Genest, David'
'Rochais, Christophe'
'Lecoutey, C\'edric'
'Oliveira Santos, Jana Sopkova-de'
'Ballandonne, C\'eline'
'Butt-Gueulle, Sabrina'
'Legay, Remi'
'Since, Marc'
'Dallemagne, Patrick'

_publ_section_title
;
 Design, synthesis and biological evaluation of novel indano- and
 thiaindano-pyrazoles with potential interest for Alzheimer's disease
;
_journal_issue 6
_journal_name_full MedChemComm
_journal_page_first 925
_journal_paper_doi 10.1039/c3md00041a
_journal_volume 4
_journal_year 2013
_chemical_compound_source synthetised
_chemical_formula_moiety 'C12 H11 F3 N2 O2 S'
_chemical_formula_sum 'C12 H11 F3 N2 O2 S'
_chemical_formula_weight 304.29
_chemical_melting_point 533
_chemical_name_systematic
<i>N</i>-{(5E)-5-[(dimethylamino)methylene]-6-oxo-5,6-dihydro-4<i>H</i>-cyclopenta[<i>b</i>]thien-4-yl}-2.2,2-trifluoroacetamide
_space_group_IT_number 14
_symmetry_cell_setting monoclinic
_symmetry_space_group_name_Hall '-P 2ybc'
_symmetry_space_group_name_H-M 'P 1 21/c 1'
_atom_sites_solution_hydrogens geom
_atom_sites_solution_primary direct
_atom_sites_solution_secondary difmap
_audit_creation_method SHELXL-97
_cell_angle_alpha 90.00
_cell_angle_beta 97.265(2)
_cell_angle_gamma 90.00
_cell_formula_units_Z 4
_cell_length_a 6.7601(2)
_cell_length_b 8.9249(3)
_cell_length_c 22.5441(5)
_cell_measurement_reflns_used 4081
_cell_measurement_temperature 296(2)
_cell_measurement_theta_max 28.74
_cell_measurement_theta_min 2.92
_cell_volume 1349.24(7)
_computing_cell_refinement 'APEX2 software'
_computing_data_collection 'APEX2 software'
_computing_data_reduction 'BRUKER SAINT'
_computing_molecular_graphics MERCURY
_computing_publication_material 'SHELXL-97 (Sheldrick, 1997)'
_computing_structure_refinement 'SHELXL-97 (Sheldrick, 1997)'
_computing_structure_solution 'BRUKER SHELXTL (Sheldrick, 1990)'
_diffrn_ambient_temperature 296(2)
_diffrn_measured_fraction_theta_full 0.994
_diffrn_measured_fraction_theta_max 0.994
_diffrn_measurement_device_type 'CCD area detector'
_diffrn_measurement_method 'phi and omega scans'
_diffrn_radiation_monochromator graphite
_diffrn_radiation_source 'fine-focus sealed tube'
_diffrn_radiation_type MoK\a
_diffrn_radiation_wavelength 0.71073
_diffrn_reflns_av_R_equivalents 0.0264
_diffrn_reflns_av_sigmaI/netI 0.0246
_diffrn_reflns_limit_h_max 9
_diffrn_reflns_limit_h_min -8
_diffrn_reflns_limit_k_max 8
_diffrn_reflns_limit_k_min -11
_diffrn_reflns_limit_l_max 29
_diffrn_reflns_limit_l_min -30
_diffrn_reflns_number 12448
_diffrn_reflns_theta_full 28.28
_diffrn_reflns_theta_max 28.28
_diffrn_reflns_theta_min 2.46
_diffrn_standards_decay_% 0
_exptl_absorpt_coefficient_mu 0.277
_exptl_absorpt_correction_T_max 0.7458
_exptl_absorpt_correction_T_min 0.6275
_exptl_absorpt_correction_type multi-scan
_exptl_absorpt_process_details 'Bruker SAINT'
_exptl_crystal_colour 'translucent pale yellow'
_exptl_crystal_density_diffrn 1.498
_exptl_crystal_density_method 'not measured'
_exptl_crystal_description plate
_exptl_crystal_F_000 624
_exptl_crystal_size_max 0.510
_exptl_crystal_size_mid 0.420
_exptl_crystal_size_min 0.090
_refine_diff_density_max 0.251
_refine_diff_density_min -0.129
_refine_diff_density_rms 0.034
_refine_ls_extinction_method none
_refine_ls_goodness_of_fit_ref 1.052
_refine_ls_hydrogen_treatment constr
_refine_ls_matrix_type full
_refine_ls_number_parameters 274
_refine_ls_number_reflns 3317
_refine_ls_number_restraints 374
_refine_ls_restrained_S_all 1.020
_refine_ls_R_factor_all 0.0743
_refine_ls_R_factor_gt 0.0465
_refine_ls_shift/su_max 0.000
_refine_ls_shift/su_mean 0.000
_refine_ls_structure_factor_coef Fsqd
_refine_ls_weighting_details 'calc w=1/[\s^2^(Fo^2^)+(0.0519P)^2^+0.3328P] where P=(Fo^2^+2Fc^2^)/3'
_refine_ls_weighting_scheme calc
_refine_ls_wR_factor_gt 0.1115
_refine_ls_wR_factor_ref 0.1259
_reflns_number_gt 2268
_reflns_number_total 3317
_reflns_threshold_expression >2sigma(I)
_cod_data_source_file c3md00041a.txt
_cod_data_source_block dg17j
_cod_depositor_comments
;
The following automatic conversions were performed:

'_symmetry_cell_setting' value 'Monoclinic' changed to 'monoclinic'
according to
/usr/data/users/saulius/automatic-downloads/retrospective/RSC/lib/dictionaries/cif_core.dic
dictionary named 'cif_core.dic' version 2.4.2 from 2011-04-26.

Automatic conversion script
Id: cif_fix_values 2281 2013-09-26 08:29:07Z andrius 
;
_cod_original_sg_symbol_H-M P2(1)/c
_cod_database_code 7112504

loop_
_symmetry_equiv_pos_as_xyz
'x, y, z'
'-x, y+1/2, -z+1/2'
'-x, -y, -z'
'x, -y-1/2, z-1/2'

loop_
_atom_site_label
_atom_site_type_symbol
_atom_site_fract_x
_atom_site_fract_y
_atom_site_fract_z
_atom_site_U_iso_or_equiv
_atom_site_adp_type
_atom_site_occupancy
_atom_site_symmetry_multiplicity
_atom_site_calc_flag
_atom_site_refinement_flags
_atom_site_disorder_assembly
_atom_site_disorder_group
N1 N 0.1483(2) 0.19204(16) 0.61207(5) 0.0476(3) Uani 1 1 d . . .
H1 H 0.0293 0.1588 0.6022 0.057 Uiso 1 1 calc R . .
C1 C 0.2902(2) -0.0024(2) 0.55147(6) 0.0468(4) Uani 1 1 d D . .
O2 O 0.3467(2) 0.32467(19) 0.68184(7) 0.0811(5) Uani 1 1 d . . .
N2 N 0.3656(2) -0.16600(19) 0.63932(7) 0.0616(4) Uani 1 1 d . . .
C7 C 0.3011(2) 0.15874(19) 0.57305(7) 0.0472(4) Uani 1 1 d . B .
H7 H 0.4338 0.1790 0.5944 0.057 Uiso 1 1 calc R A 1
C9 C 0.3125(2) -0.1343(2) 0.58188(8) 0.0521(4) Uani 1 1 d . B .
H9 H 0.2853 -0.2184 0.5579 0.063 Uiso 1 1 calc R . .
C15 C 0.1865(3) 0.2710(2) 0.66168(7) 0.0527(4) Uani 1 1 d . B .
C14 C 0.0100(4) 0.2907(3) 0.69714(8) 0.0672(6) Uani 1 1 d . . .
C11 C 0.3622(4) -0.3209(3) 0.66049(13) 0.0893(8) Uani 1 1 d . B .
H11A H 0.3265 -0.3865 0.6271 0.134 Uiso 1 1 calc R . .
H11B H 0.2661 -0.3302 0.6882 0.134 Uiso 1 1 calc R . .
H11C H 0.4919 -0.3476 0.6801 0.134 Uiso 1 1 calc R . .
C12 C 0.4371(4) -0.0572(3) 0.68394(9) 0.0878(7) Uani 1 1 d . B .
H12A H 0.4866 0.0288 0.6649 0.132 Uiso 1 1 calc R . .
H12B H 0.5426 -0.1004 0.7111 0.132 Uiso 1 1 calc R . .
H12C H 0.3300 -0.0275 0.7056 0.132 Uiso 1 1 calc R . .
C2A C 0.246(4) 0.0053(11) 0.48590(19) 0.048(2) Uani 0.489(14) 1 d PDU B 1
O1A O 0.225(3) -0.1027(14) 0.4517(3) 0.070(2) Uani 0.489(14) 1 d PDU B 1
C6A C 0.269(3) 0.2501(14) 0.5185(5) 0.053(2) Uani 0.489(14) 1 d PDU B 1
C3A C 0.233(3) 0.1637(12) 0.4685(4) 0.053(2) Uani 0.489(14) 1 d PDU B 1
C5A C 0.270(3) 0.4038(13) 0.5052(6) 0.073(3) Uani 0.489(14) 1 d PDU B 1
H5A H 0.3011 0.4787 0.5335 0.088 Uiso 0.489(14) 1 calc PR B 1
C4A C 0.218(3) 0.4294(11) 0.4459(6) 0.084(2) Uani 0.489(14) 1 d PDU B 1
H4A H 0.2049 0.5248 0.4292 0.101 Uiso 0.489(14) 1 calc PR B 1
S1A S 0.1808(14) 0.2687(9) 0.4050(3) 0.0793(13) Uani 0.489(14) 1 d PDU B 1
F4A F -0.1572(11) 0.2635(15) 0.6687(4) 0.105(3) Uani 0.489(14) 1 d PU B 1
F5A F 0.040(2) 0.2160(18) 0.7449(5) 0.154(4) Uani 0.489(14) 1 d PU B 1
F6A F 0.0023(19) 0.4293(9) 0.7142(6) 0.147(4) Uani 0.489(14) 1 d PU B 1
C2B C 0.236(4) -0.0189(11) 0.4873(2) 0.057(3) Uani 0.511(14) 1 d PDU B 2
O1B O 0.214(3) -0.1320(14) 0.4569(3) 0.068(2) Uani 0.511(14) 1 d PDU B 2
C6B C 0.254(3) 0.2396(13) 0.5121(5) 0.058(3) Uani 0.511(14) 1 d PDU B 2
C3B C 0.219(3) 0.1367(13) 0.4677(3) 0.059(2) Uani 0.511(14) 1 d PDU B 2
C5B C 0.233(3) 0.3894(13) 0.4935(6) 0.079(3) Uani 0.511(14) 1 d PDU B 2
H5B H 0.2439 0.4726 0.5185 0.095 Uiso 0.511(14) 1 calc PR B 2
C4B C 0.193(3) 0.3931(13) 0.4328(6) 0.100(3) Uani 0.511(14) 1 d PDU B 2
H4B H 0.1772 0.4822 0.4114 0.120 Uiso 0.511(14) 1 calc PR B 2
S1B S 0.1735(12) 0.2216(12) 0.3993(3) 0.0895(18) Uani 0.511(14) 1 d PDU B 2
F1B F -0.1318(17) 0.1872(14) 0.6854(5) 0.121(3) Uani 0.511(14) 1 d PU B 2
F2B F 0.0568(14) 0.2766(13) 0.7538(2) 0.121(4) Uani 0.511(14) 1 d PU B 2
F3B F -0.0719(18) 0.4196(12) 0.6887(5) 0.152(4) Uani 0.511(14) 1 d PU B 2

loop_
_atom_site_aniso_label
_atom_site_aniso_U_11
_atom_site_aniso_U_22
_atom_site_aniso_U_33
_atom_site_aniso_U_23
_atom_site_aniso_U_13
_atom_site_aniso_U_12
N1 0.0479(8) 0.0552(9) 0.0388(6) -0.0076(6) 0.0025(5) -0.0041(6)
C1 0.0364(8) 0.0612(11) 0.0424(8) -0.0077(7) 0.0030(6) -0.0008(7)
O2 0.0842(10) 0.0853(11) 0.0696(9) -0.0299(8) -0.0057(8) -0.0195(8)
N2 0.0603(9) 0.0600(10) 0.0643(9) 0.0095(8) 0.0069(7) 0.0068(8)
C7 0.0423(9) 0.0567(11) 0.0417(8) -0.0018(7) 0.0021(6) -0.0009(7)
C9 0.0406(9) 0.0557(11) 0.0605(10) -0.0095(8) 0.0084(7) -0.0007(8)
C15 0.0681(11) 0.0475(10) 0.0408(8) -0.0040(7) 0.0000(8) -0.0017(8)
C14 0.0929(16) 0.0655(14) 0.0445(9) -0.0071(9) 0.0135(10) -0.0004(12)
C11 0.0918(17) 0.0692(15) 0.1106(19) 0.0295(14) 0.0272(15) 0.0062(13)
C12 0.117(2) 0.0845(17) 0.0548(11) 0.0065(11) -0.0186(12) 0.0163(14)
C2A 0.030(4) 0.078(4) 0.035(4) -0.022(3) 0.003(3) -0.008(4)
O1A 0.052(3) 0.097(4) 0.065(4) -0.037(3) 0.015(3) -0.010(4)
C6A 0.041(4) 0.067(4) 0.050(4) -0.008(3) 0.006(3) 0.002(3)
C3A 0.033(3) 0.077(3) 0.049(4) 0.001(3) 0.008(3) 0.000(3)
C5A 0.075(7) 0.070(4) 0.073(5) 0.006(3) 0.008(4) 0.003(3)
C4A 0.075(5) 0.089(4) 0.091(6) 0.029(4) 0.018(5) 0.010(4)
S1A 0.0654(13) 0.123(3) 0.0506(12) 0.0187(14) 0.0109(9) 0.0130(19)
F4A 0.065(2) 0.171(8) 0.083(3) -0.051(4) 0.022(2) -0.004(4)
F5A 0.195(9) 0.174(8) 0.106(6) 0.081(5) 0.070(6) 0.040(6)
F6A 0.192(8) 0.083(5) 0.189(8) -0.078(6) 0.110(6) -0.030(5)
C2B 0.032(5) 0.088(4) 0.050(5) -0.004(3) 0.006(3) 0.004(5)
O1B 0.047(4) 0.101(5) 0.053(3) -0.033(3) -0.005(3) -0.004(4)
C6B 0.049(5) 0.080(5) 0.046(3) 0.025(4) 0.010(3) 0.003(4)
C3B 0.043(5) 0.107(5) 0.027(3) 0.016(3) 0.004(2) 0.004(5)
C5B 0.072(6) 0.092(5) 0.074(5) 0.037(4) 0.009(4) 0.005(4)
C4B 0.105(8) 0.125(7) 0.071(5) 0.047(5) 0.017(5) 0.017(8)
S1B 0.0575(12) 0.167(5) 0.0442(12) 0.038(2) 0.0096(10) 0.018(3)
F1B 0.108(5) 0.149(7) 0.119(6) -0.064(4) 0.061(5) -0.054(5)
F2B 0.123(4) 0.210(10) 0.0302(16) -0.011(4) 0.0064(18) -0.028(5)
F3B 0.201(8) 0.129(7) 0.143(6) 0.057(5) 0.094(5) 0.101(7)

loop_
_atom_type_symbol
_atom_type_description
_atom_type_scat_dispersion_real
_atom_type_scat_dispersion_imag
_atom_type_scat_source
C C 0.0033 0.0016 'International Tables Vol C Tables 4.2.6.8 and 6.1.1.4'
H H 0.0000 0.0000 'International Tables Vol C Tables 4.2.6.8 and 6.1.1.4'
N N 0.0061 0.0033 'International Tables Vol C Tables 4.2.6.8 and 6.1.1.4'
O O 0.0106 0.0060 'International Tables Vol C Tables 4.2.6.8 and 6.1.1.4'
F F 0.0171 0.0103 'International Tables Vol C Tables 4.2.6.8 and 6.1.1.4'
S S 0.1246 0.1234 'International Tables Vol C Tables 4.2.6.8 and 6.1.1.4'

loop_
_geom_angle_atom_site_label_1
_geom_angle_atom_site_label_2
_geom_angle_atom_site_label_3
_geom_angle
C15 N1 C7 122.58(15)
C15 N1 H1 118.7
C7 N1 H1 118.7
C9 C1 C2B 114.3(4)
C9 C1 C2A 122.8(4)
C2B C1 C2A 9.0(10)
C9 C1 C7 131.34(14)
C2B C1 C7 114.2(4)
C2A C1 C7 105.8(4)
C9 N2 C12 124.29(17)
C9 N2 C11 120.36(19)
C12 N2 C11 115.30(19)
N1 C7 C6A 110.5(8)
N1 C7 C1 112.00(13)
C6A C7 C1 105.1(5)
N1 C7 C6B 110.9(7)
C6A C7 C6B 6.6(10)
C1 C7 C6B 99.3(4)
N1 C7 H7 109.7
C6A C7 H7 109.7
C1 C7 H7 109.7
C6B C7 H7 115.0
N2 C9 C1 132.38(17)
N2 C9 H9 113.8
C1 C9 H9 113.8
O2 C15 N1 126.55(18)
O2 C15 C14 118.42(16)
N1 C15 C14 115.00(16)
F4A C14 F5A 111.9(7)
F4A C14 F3B 75.7(6)
F5A C14 F3B 128.5(6)
F4A C14 F2B 125.8(6)
F5A C14 F2B 26.5(8)
F3B C14 F2B 106.5(6)
F4A C14 F6A 105.6(6)
F5A C14 F6A 105.0(6)
F3B C14 F6A 32.4(5)
F2B C14 F6A 79.2(6)
F4A C14 F1B 35.3(4)
F5A C14 F1B 80.7(6)
F3B C14 F1B 107.8(6)
F2B C14 F1B 102.2(6)
F6A C14 F1B 131.6(6)
F4A C14 C15 115.1(4)
F5A C14 C15 109.5(6)
F3B C14 C15 112.1(4)
F2B C14 C15 113.5(5)
F6A C14 C15 109.1(5)
F1B C14 C15 114.0(4)
N2 C11 H11A 109.5
N2 C11 H11B 109.5
H11A C11 H11B 109.5
N2 C11 H11C 109.5
H11A C11 H11C 109.5
H11B C11 H11C 109.5
N2 C12 H12A 109.5
N2 C12 H12B 109.5
H12A C12 H12B 109.5
N2 C12 H12C 109.5
H12A C12 H12C 109.5
H12B C12 H12C 109.5
O1A C2A C3A 126.1(4)
O1A C2A C1 125.8(4)
C3A C2A C1 108.1(4)
C3A C6A C5A 112.5(10)
C3A C6A C7 111.8(8)
C5A C6A C7 135.7(10)
C6A C3A C2A 109.1(7)
C6A C3A S1A 112.3(8)
C2A C3A S1A 138.6(7)
C4A C5A C6A 111.5(10)
C4A C5A H5A 124.2
C6A C5A H5A 124.2
C5A C4A S1A 113.1(8)
C5A C4A H4A 123.4
S1A C4A H4A 123.4
C4A S1A C3A 90.4(6)
O1B C2B C1 129.8(4)
O1B C2B C3B 128.3(4)
C1 C2B C3B 101.8(4)
C3B C6B C5B 115.0(9)
C3B C6B C7 109.6(7)
C5B C6B C7 135.3(9)
C6B C3B C2B 115.0(6)
C6B C3B S1B 111.1(7)
C2B C3B S1B 133.9(7)
C4B C5B C6B 108.9(9)
C4B C5B H5B 125.6
C6B C5B H5B 125.6
C5B C4B S1B 114.8(8)
C5B C4B H4B 122.6
S1B C4B H4B 122.6
C4B S1B C3B 90.1(6)

loop_
_geom_bond_atom_site_label_1
_geom_bond_atom_site_label_2
_geom_bond_distance
N1 C15 1.320(2)
N1 C7 1.469(2)
N1 H1 0.8600
C1 C9 1.360(3)
C1 C2B 1.454(4)
C1 C2A 1.472(4)
C1 C7 1.517(2)
O2 C15 1.218(2)
N2 C9 1.330(2)
N2 C12 1.437(3)
N2 C11 1.464(3)
C7 C6A 1.469(13)
C7 C6B 1.550(11)
C7 H7 0.9800
C9 H9 0.9300
C15 C14 1.528(3)
C14 F4A 1.251(8)
C14 F5A 1.261(9)
C14 F3B 1.281(7)
C14 F2B 1.283(6)
C14 F6A 1.299(7)
C14 F1B 1.333(9)
C11 H11A 0.9600
C11 H11B 0.9600
C11 H11C 0.9600
C12 H12A 0.9600
C12 H12B 0.9600
C12 H12C 0.9600
C2A O1A 1.232(4)
C2A C3A 1.467(4)
C6A C3A 1.360(4)
C6A C5A 1.404(5)
C3A S1A 1.711(4)
C5A C4A 1.358(5)
C5A H5A 0.9300
C4A S1A 1.706(4)
C4A H4A 0.9300
C2B O1B 1.219(4)
C2B C3B 1.457(4)
C6B C3B 1.356(4)
C6B C5B 1.403(5)
C3B S1B 1.712(4)
C5B C4B 1.359(5)
C5B H5B 0.9300
C4B S1B 1.705(5)
C4B H4B 0.9300
